data_7047942
loop_
_publ_author_name
'de Arruda, Eduardo Guimar\~aes Ratier'
'Rocha, Bruno Alves'
'Barrionuevo, Manoel Victor Frutuoso'
'A&#x00F0;alsteinsson, Hei&#x00F0;ar M\'ar'
'Galdino, Fl\'avia Elisa'
'Loh, Watson'
'Lima, Frederico Alves'
'Abbehausen, Camilla'

_publ_section_title
;
 The influence of Zn<sup>II</sup> coordination sphere and chemical
 structure over the reactivity of metallo-\b-lactamase model compounds.
;
_journal_issue 9
_journal_name_full 'Dalton transactions (Cambridge, England : 2003)'
_journal_page_first 2900
_journal_page_last 2916
_journal_paper_doi 10.1039/c8dt03905d
_journal_volume 48
_journal_year 2019
_chemical_formula_moiety 'C18 H18 Cl N4 Zn, F6 P'
_chemical_formula_sum 'C18 H18 Cl F6 N4 P Zn'
_chemical_formula_weight 536.17
_chemical_name_common '[Zn(NNN)Cl](PF6)'
_chemical_name_systematic 'Chloro-tri(2-pyridylmethyl)aminezinc(II) hexafluorophosphate'
_space_group_crystal_system orthorhombic
_space_group_IT_number 45
_space_group_name_Hall 'I 2 -2c'
_space_group_name_H-M_alt 'I b a 2'
_symmetry_space_group_name_Hall 'I 2 -2c'
_symmetry_space_group_name_H-M 'I b a 2'
_atom_sites_solution_hydrogens geom
_audit_creation_method SHELXL-2014/7
_audit_update_record
;
2018-05-27 deposited with the CCDC.
2018-10-29 downloaded from the CCDC.
;
_cell_angle_alpha 90
_cell_angle_beta 90
_cell_angle_gamma 90
_cell_formula_units_Z 8
_cell_length_a 16.794(3)
_cell_length_b 17.209(3)
_cell_length_c 14.623(3)
_cell_measurement_reflns_used 78
_cell_measurement_temperature 150(2)
_cell_measurement_theta_max 20.64
_cell_measurement_theta_min 3.29
_cell_volume 4226.2(14)
_computing_cell_refinement '<i>SAINT</i> (Bruker, 2010)'
_computing_data_collection '<i>APEX2</i> (Bruker, 2010)'
_computing_data_reduction '<i>SAINT</i> (Bruker, 2010)'
_computing_structure_refinement 'SHELXL-2014/7 (Sheldrick, 2015)'
_computing_structure_solution 'SHELXS-97 (Sheldrick, 2008)'
_diffrn_ambient_temperature 150(2)
_diffrn_detector_area_resol_mean 8.3333
_diffrn_measured_fraction_theta_full 1.000
_diffrn_measured_fraction_theta_max 1.000
_diffrn_measurement_device_type 'Bruker APEX CCD detector'
_diffrn_measurement_method 'phi and omega scans'
_diffrn_radiation_source 'fine-focus sealed tube'
_diffrn_radiation_type MoK\a
_diffrn_radiation_wavelength 0.71073
_diffrn_reflns_av_R_equivalents 0.0516
_diffrn_reflns_av_unetI/netI 0.0590
_diffrn_reflns_Laue_measured_fraction_full 1.000
_diffrn_reflns_Laue_measured_fraction_max 1.000
_diffrn_reflns_limit_h_max 21
_diffrn_reflns_limit_h_min -20
_diffrn_reflns_limit_k_max 16
_diffrn_reflns_limit_k_min -22
_diffrn_reflns_limit_l_max 18
_diffrn_reflns_limit_l_min -18
_diffrn_reflns_number 20046
_diffrn_reflns_point_group_measured_fraction_full 1.000
_diffrn_reflns_point_group_measured_fraction_max 1.000
_diffrn_reflns_theta_full 25.242
_diffrn_reflns_theta_max 27.100
_diffrn_reflns_theta_min 1.694
_exptl_absorpt_coefficient_mu 1.430
_exptl_absorpt_correction_T_max 0.7457
_exptl_absorpt_correction_T_min 0.6535
_exptl_absorpt_correction_type multi-scan
_exptl_absorpt_process_details 'SADABS (Bruker, 2010)'
_exptl_crystal_colour colorless
_exptl_crystal_density_diffrn 1.685
_exptl_crystal_description needle
_exptl_crystal_F_000 2160
_exptl_crystal_recrystallization_method 'Re-crystallisation from solvent: Methanol'
_exptl_crystal_size_max 0.306
_exptl_crystal_size_mid 0.108
_exptl_crystal_size_min 0.068
_refine_diff_density_max 0.683
_refine_diff_density_min -0.268
_refine_diff_density_rms 0.064
_refine_ls_abs_structure_details
;
 Flack x determined using 1514 quotients [(I+)-(I-)]/[(I+)+(I-)]
 (Parsons, Flack and Wagner, Acta Cryst. B69 (2013) 249-259).
;
_refine_ls_abs_structure_Flack 0.011(10)
_refine_ls_extinction_method none
_refine_ls_goodness_of_fit_ref 1.022
_refine_ls_hydrogen_treatment constr
_refine_ls_matrix_type full
_refine_ls_number_parameters 301
_refine_ls_number_reflns 4650
_refine_ls_number_restraints 25
_refine_ls_restrained_S_all 1.025
_refine_ls_R_factor_all 0.0513
_refine_ls_R_factor_gt 0.0346
_refine_ls_shift/su_max 0.001
_refine_ls_shift/su_mean 0.000
_refine_ls_structure_factor_coef Fsqd
_refine_ls_weighting_details 'w=1/[\s^2^(Fo^2^)+(0.0038P)^2^+4.4949P] where P=(Fo^2^+2Fc^2^)/3'
_refine_ls_weighting_scheme calc
_refine_ls_wR_factor_gt 0.0704
_refine_ls_wR_factor_ref 0.0772
_reflns_Friedel_coverage 0.918
_reflns_Friedel_fraction_full 0.999
_reflns_Friedel_fraction_max 1.000
_reflns_number_gt 3727
_reflns_number_total 4650
_reflns_threshold_expression 'I > 2\s(I)'
_cod_data_source_file c8dt03905d2.cif
_cod_data_source_block Zn-NN
_cod_depositor_comments 'Adding full bibliography for 7047942.cif.'
_cod_original_cell_volume 4226.1(15)
_cod_database_code 7047942
_shelx_shelxl_version_number 2014/7
_shelx_space_group_comment
;
The symmetry employed for this shelxl refinement is uniquely defined
by the following loop, which should always be used as a source of
symmetry information in preference to the above space-group names.
They are only intended as comments.
;
_shelx_estimated_absorpt_t_min 0.669
_shelx_estimated_absorpt_t_max 0.909

loop_
_space_group_symop_operation_xyz
'x, y, z'
'-x, -y, z'
'x+1/2, -y+1/2, z'
'-x+1/2, y+1/2, z'
'x+1/2, y+1/2, z+1/2'
'-x+1/2, -y+1/2, z+1/2'
'x+1, -y+1, z+1/2'
'-x+1, y+1, z+1/2'

loop_
_atom_site_label
_atom_site_type_symbol
_atom_site_fract_x
_atom_site_fract_y
_atom_site_fract_z
_atom_site_U_iso_or_equiv
_atom_site_adp_type
_atom_site_occupancy
_atom_site_site_symmetry_order
_atom_site_calc_flag
_atom_site_refinement_flags_posn
_atom_site_refinement_flags_adp
_atom_site_refinement_flags_occupancy
_atom_site_disorder_assembly
_atom_site_disorder_group
Zn1 Zn 0.75754(3) 0.25456(3) 0.52341(6) 0.01938(13) Uani 1 1 d . . . . .
Cl1 Cl 0.62259(5) 0.24948(7) 0.52055(16) 0.0314(3) Uani 1 1 d . . . . .
P1 P 1.0000 0.5000 0.30390(18) 0.0384(6) Uani 1 2 d S T P . .
P2 P 0.5000 0.5000 0.42822(15) 0.0214(4) Uani 1 2 d S T P . .
F1A F 0.9148(18) 0.513(4) 0.323(4) 0.092(11) Uani 0.35(8) 1 d . U P A 1
F2A F 1.002(3) 0.438(2) 0.390(3) 0.072(9) Uani 0.35(8) 1 d . U P A 1
F1B F 0.9102(11) 0.5358(14) 0.291(2) 0.080(5) Uani 0.65(8) 1 d . U P A 2
F2B F 0.972(3) 0.4393(13) 0.3745(17) 0.079(7) Uani 0.65(8) 1 d . U P A 2
F3 F 0.9797(3) 0.4393(3) 0.2251(4) 0.0858(15) Uani 1 1 d . . . . .
F4 F 0.5000 0.5000 0.5376(4) 0.0447(12) Uani 1 2 d S T P . .
F5 F 0.58948(16) 0.53220(16) 0.4283(3) 0.0340(7) Uani 1 1 d . . . . .
F6 F 0.5000 0.5000 0.3190(3) 0.0321(11) Uani 1 2 d S T P . .
F7 F 0.46677(16) 0.58699(15) 0.4277(3) 0.0310(7) Uani 1 1 d . . . . .
N1 N 0.7827(2) 0.37186(19) 0.5334(3) 0.0177(9) Uani 1 1 d . . . . .
N2 N 0.8919(2) 0.25565(19) 0.5286(4) 0.0191(8) Uani 1 1 d . . . . .
N3 N 0.7886(3) 0.2031(2) 0.3999(3) 0.0221(10) Uani 1 1 d . . . . .
N4 N 0.7804(3) 0.1851(2) 0.6364(3) 0.0214(10) Uani 1 1 d . . . . .
C1 C 0.7301(3) 0.4286(2) 0.5154(4) 0.0209(10) Uani 1 1 d . . . . .
H1 H 0.6766 0.4150 0.5016 0.025 Uiso 1 1 calc R U . . .
C2 C 0.7513(3) 0.5058(2) 0.5164(6) 0.0273(11) Uani 1 1 d . . . . .
H2 H 0.7130 0.5449 0.5030 0.033 Uiso 1 1 calc R U . . .
C3 C 0.8289(3) 0.5260(3) 0.5371(4) 0.0267(12) Uani 1 1 d . . . . .
H3 H 0.8452 0.5789 0.5368 0.032 Uiso 1 1 calc R U . . .
C4 C 0.8824(3) 0.4676(3) 0.5581(4) 0.0256(12) Uani 1 1 d . . . . .
H4 H 0.9358 0.4800 0.5741 0.031 Uiso 1 1 calc R U . . .
C5 C 0.8579(3) 0.3914(2) 0.5558(3) 0.0175(10) Uani 1 1 d . . . . .
C6 C 0.9137(3) 0.3253(3) 0.5801(4) 0.0232(12) Uani 1 1 d . . . . .
H6A H 0.9692 0.3402 0.5655 0.028 Uiso 1 1 calc R U . . .
H6B H 0.9105 0.3144 0.6465 0.028 Uiso 1 1 calc R U . . .
C7 C 0.9187(3) 0.2580(3) 0.4338(4) 0.0260(11) Uani 1 1 d . . . . .
H7A H 0.9738 0.2377 0.4299 0.031 Uiso 1 1 calc R U . . .
H7B H 0.9191 0.3125 0.4120 0.031 Uiso 1 1 calc R U . . .
C8 C 0.8649(3) 0.2101(3) 0.3734(4) 0.0233(11) Uani 1 1 d . . . . .
C9 C 0.8916(4) 0.1765(3) 0.2928(4) 0.0332(13) Uani 1 1 d . . . . .
H9 H 0.9454 0.1832 0.2741 0.040 Uiso 1 1 calc R U . . .
C10 C 0.8400(4) 0.1333(3) 0.2399(5) 0.0386(14) Uani 1 1 d . . . . .
H10 H 0.8577 0.1093 0.1850 0.046 Uiso 1 1 calc R U . . .
C11 C 0.7623(4) 0.1258(3) 0.2684(5) 0.0365(16) Uani 1 1 d . . . . .
H11 H 0.7256 0.0959 0.2336 0.044 Uiso 1 1 calc R U . . .
C12 C 0.7381(4) 0.1615(3) 0.3473(5) 0.0313(15) Uani 1 1 d . . . . .
H12 H 0.6840 0.1569 0.3657 0.038 Uiso 1 1 calc R U . . .
C13 C 0.9160(3) 0.1833(3) 0.5749(4) 0.0234(12) Uani 1 1 d . . . . .
H13A H 0.9686 0.1909 0.6041 0.028 Uiso 1 1 calc R U . . .
H13B H 0.9214 0.1413 0.5291 0.028 Uiso 1 1 calc R U . . .
C14 C 0.8560(3) 0.1594(3) 0.6466(4) 0.0215(11) Uani 1 1 d . . . . .
C15 C 0.8758(3) 0.1087(3) 0.7158(4) 0.0302(13) Uani 1 1 d . . . . .
H15 H 0.9291 0.0910 0.7223 0.036 Uiso 1 1 calc R U . . .
C16 C 0.8176(4) 0.0840(3) 0.7756(4) 0.0361(14) Uani 1 1 d . . . . .
H16 H 0.8308 0.0491 0.8235 0.043 Uiso 1 1 calc R U . . .
C17 C 0.7397(4) 0.1099(3) 0.7660(5) 0.0323(15) Uani 1 1 d . . . . .
H17 H 0.6988 0.0931 0.8063 0.039 Uiso 1 1 calc R U . . .
C18 C 0.7241(4) 0.1610(3) 0.6958(4) 0.0261(13) Uani 1 1 d . . . . .
H18 H 0.6714 0.1800 0.6888 0.031 Uiso 1 1 calc R U . . .

loop_
_atom_site_aniso_label
_atom_site_aniso_U_11
_atom_site_aniso_U_22
_atom_site_aniso_U_33
_atom_site_aniso_U_23
_atom_site_aniso_U_13
_atom_site_aniso_U_12
Zn1 0.0153(2) 0.0161(2) 0.0268(3) 0.0015(3) -0.0051(4) 0.0002(2)
Cl1 0.0158(5) 0.0265(5) 0.0520(8) 0.0061(7) -0.0079(9) -0.0008(4)
P1 0.0323(12) 0.0433(13) 0.0397(14) 0.000 0.000 -0.0066(10)
P2 0.0178(9) 0.0180(8) 0.0284(11) 0.000 0.000 0.0015(7)
F1A 0.029(9) 0.16(2) 0.09(2) -0.016(17) -0.008(11) 0.043(12)
F2A 0.083(18) 0.041(10) 0.092(17) 0.012(9) 0.013(13) -0.008(11)
F1B 0.053(6) 0.095(10) 0.092(12) -0.024(7) -0.018(7) 0.032(5)
F2B 0.128(17) 0.054(6) 0.055(9) 0.001(5) 0.051(9) -0.031(9)
F3 0.118(4) 0.078(3) 0.062(3) -0.029(3) 0.003(3) 0.001(3)
F4 0.057(3) 0.050(3) 0.027(3) 0.000 0.000 -0.001(2)
F5 0.0179(14) 0.0285(15) 0.056(2) 0.0009(16) -0.0029(16) -0.0035(12)
F6 0.038(3) 0.034(2) 0.024(3) 0.000 0.000 0.011(2)
F7 0.0266(15) 0.0191(14) 0.047(2) -0.0052(15) 0.0013(16) 0.0059(12)
N1 0.0186(18) 0.0163(17) 0.018(2) -0.0001(18) -0.0040(19) 0.0000(13)
N2 0.0180(15) 0.0181(16) 0.021(2) 0.000(2) -0.003(2) 0.0025(14)
N3 0.025(2) 0.017(2) 0.025(3) 0.0033(18) -0.0064(19) -0.0023(18)
N4 0.023(2) 0.017(2) 0.024(2) -0.0034(18) -0.005(2) 0.0009(17)
C1 0.016(2) 0.022(2) 0.025(3) 0.000(3) -0.002(2) 0.0018(16)
C2 0.030(2) 0.0177(19) 0.034(3) 0.004(3) -0.002(3) 0.0047(17)
C3 0.031(3) 0.014(2) 0.035(4) 0.001(2) 0.001(3) -0.0024(17)
C4 0.020(2) 0.024(2) 0.033(3) -0.008(2) 0.001(2) -0.0060(19)
C5 0.017(2) 0.016(2) 0.019(2) -0.0006(18) -0.0024(19) -0.0009(18)
C6 0.019(3) 0.022(3) 0.029(3) -0.004(2) -0.007(2) 0.0005(19)
C7 0.023(2) 0.024(3) 0.031(3) 0.001(3) -0.002(2) -0.0001(19)
C8 0.030(3) 0.019(3) 0.021(3) 0.004(2) -0.006(2) 0.004(2)
C9 0.037(3) 0.034(3) 0.028(3) -0.002(3) -0.002(3) 0.007(3)
C10 0.052(4) 0.038(3) 0.026(3) -0.004(3) -0.008(3) 0.007(3)
C11 0.048(4) 0.030(3) 0.032(4) -0.004(3) -0.020(3) -0.004(3)
C12 0.034(3) 0.027(3) 0.032(4) 0.005(3) -0.017(3) -0.009(2)
C13 0.016(3) 0.019(2) 0.036(3) -0.001(2) -0.008(2) 0.0049(19)
C14 0.021(3) 0.016(2) 0.027(3) -0.003(2) -0.005(2) 0.0048(19)
C15 0.031(3) 0.030(3) 0.030(3) 0.002(2) -0.010(2) 0.006(2)
C16 0.047(4) 0.034(3) 0.027(3) 0.011(3) -0.009(3) -0.001(3)
C17 0.033(4) 0.033(3) 0.031(4) -0.003(3) 0.003(3) -0.003(3)
C18 0.029(3) 0.024(3) 0.025(3) -0.001(2) -0.001(3) 0.002(2)

loop_
_atom_type_symbol
_atom_type_description
_atom_type_scat_dispersion_real
_atom_type_scat_dispersion_imag
_atom_type_scat_source
C C 0.0033 0.0016 'International Tables Vol C Tables 4.2.6.8 and 6.1.1.4'
H H 0.0000 0.0000 'International Tables Vol C Tables 4.2.6.8 and 6.1.1.4'
Cl Cl 0.1484 0.1585 'International Tables Vol C Tables 4.2.6.8 and 6.1.1.4'
F F 0.0171 0.0103 'International Tables Vol C Tables 4.2.6.8 and 6.1.1.4'
N N 0.0061 0.0033 'International Tables Vol C Tables 4.2.6.8 and 6.1.1.4'
P P 0.1023 0.0942 'International Tables Vol C Tables 4.2.6.8 and 6.1.1.4'
Zn Zn 0.2839 1.4301 'International Tables Vol C Tables 4.2.6.8 and 6.1.1.4'

loop_
_geom_angle_atom_site_label_1
_geom_angle_atom_site_label_2
_geom_angle_atom_site_label_3
_geom_angle
_geom_angle_site_symmetry_1
_geom_angle_site_symmetry_3
N1 Zn1 N4 117.90(18) . .
N1 Zn1 N3 115.23(18) . .
N4 Zn1 N3 113.60(16) . .
N1 Zn1 N2 77.58(13) . .
N4 Zn1 N2 78.08(19) . .
N3 Zn1 N2 77.40(19) . .
N1 Zn1 Cl1 104.09(10) . .
N4 Zn1 Cl1 100.21(14) . .
N3 Zn1 Cl1 102.61(13) . .
N2 Zn1 Cl1 178.07(12) . .
F1A P1 F1A 158(5) . 2_765
F2B P1 F2B 96(2) . 2_765
F1A P1 F3 91.6(14) . .
F1A P1 F3 104(3) 2_765 .
F2B P1 F3 88.5(10) . .
F2B P1 F3 173.7(18) 2_765 .
F1A P1 F3 104(3) . 2_765
F1A P1 F3 91.6(14) 2_765 2_765
F2B P1 F3 173.7(18) . 2_765
F2B P1 F3 88.5(10) 2_765 2_765
F3 P1 F3 87.3(4) . 2_765
F2B P1 F1B 92.8(11) . .
F2B P1 F1B 96(2) 2_765 .
F3 P1 F1B 88.2(7) . .
F3 P1 F1B 82.4(12) 2_765 .
F2B P1 F1B 96(2) . 2_765
F2B P1 F1B 92.8(11) 2_765 2_765
F3 P1 F1B 82.4(12) . 2_765
F3 P1 F1B 88.2(7) 2_765 2_765
F1B P1 F1B 167(2) . 2_765
F1A P1 F2A 75(2) . 2_765
F1A P1 F2A 89(2) 2_765 2_765
F3 P1 F2A 166.2(18) . 2_765
F3 P1 F2A 97.7(17) 2_765 2_765
F1A P1 F2A 89(2) . .
F1A P1 F2A 75(2) 2_765 .
F3 P1 F2A 97.7(17) . .
F3 P1 F2A 166.2(18) 2_765 .
F2A P1 F2A 81(3) 2_765 .
F6 P2 F7 89.74(15) . 2_665
F6 P2 F7 89.74(15) . .
F7 P2 F7 179.5(3) 2_665 .
F6 P2 F4 180.0 . .
F7 P2 F4 90.26(15) 2_665 .
F7 P2 F4 90.26(15) . .
F6 P2 F5 90.06(16) . 2_665
F7 P2 F5 90.21(13) 2_665 2_665
F7 P2 F5 89.79(13) . 2_665
F4 P2 F5 89.94(16) . 2_665
F6 P2 F5 90.06(16) . .
F7 P2 F5 89.79(13) 2_665 .
F7 P2 F5 90.21(13) . .
F4 P2 F5 89.94(16) . .
F5 P2 F5 179.9(3) 2_665 .
C1 N1 C5 118.9(4) . .
C1 N1 Zn1 124.1(3) . .
C5 N1 Zn1 116.9(3) . .
C7 N2 C6 112.9(4) . .
C7 N2 C13 112.0(4) . .
C6 N2 C13 112.7(5) . .
C7 N2 Zn1 106.1(3) . .
C6 N2 Zn1 106.0(3) . .
C13 N2 Zn1 106.5(3) . .
C8 N3 C12 118.8(5) . .
C8 N3 Zn1 116.9(3) . .
C12 N3 Zn1 124.3(4) . .
C18 N4 C14 119.1(5) . .
C18 N4 Zn1 124.1(4) . .
C14 N4 Zn1 116.7(4) . .
N1 C1 C2 122.0(4) . .
N1 C1 H1 119.0 . .
C2 C1 H1 119.0 . .
C1 C2 C3 119.2(4) . .
C1 C2 H2 120.4 . .
C3 C2 H2 120.4 . .
C4 C3 C2 118.6(4) . .
C4 C3 H3 120.7 . .
C2 C3 H3 120.7 . .
C5 C4 C3 119.5(5) . .
C5 C4 H4 120.2 . .
C3 C4 H4 120.2 . .
N1 C5 C4 121.7(4) . .
N1 C5 C6 116.7(4) . .
C4 C5 C6 121.6(4) . .
N2 C6 C5 109.8(4) . .
N2 C6 H6A 109.7 . .
C5 C6 H6A 109.7 . .
N2 C6 H6B 109.7 . .
C5 C6 H6B 109.7 . .
H6A C6 H6B 108.2 . .
N2 C7 C8 110.8(4) . .
N2 C7 H7A 109.5 . .
C8 C7 H7A 109.5 . .
N2 C7 H7B 109.5 . .
C8 C7 H7B 109.5 . .
H7A C7 H7B 108.1 . .
N3 C8 C9 121.1(5) . .
N3 C8 C7 116.8(5) . .
C9 C8 C7 122.0(5) . .
C10 C9 C8 119.8(6) . .
C10 C9 H9 120.1 . .
C8 C9 H9 120.1 . .
C11 C10 C9 118.4(6) . .
C11 C10 H10 120.8 . .
C9 C10 H10 120.8 . .
C12 C11 C10 119.7(6) . .
C12 C11 H11 120.2 . .
C10 C11 H11 120.2 . .
N3 C12 C11 122.1(6) . .
N3 C12 H12 119.0 . .
C11 C12 H12 119.0 . .
N2 C13 C14 111.4(4) . .
N2 C13 H13A 109.4 . .
C14 C13 H13A 109.4 . .
N2 C13 H13B 109.4 . .
C14 C13 H13B 109.4 . .
H13A C13 H13B 108.0 . .
N4 C14 C15 121.0(5) . .
N4 C14 C13 117.5(4) . .
C15 C14 C13 121.3(4) . .
C14 C15 C16 119.3(5) . .
C14 C15 H15 120.4 . .
C16 C15 H15 120.4 . .
C15 C16 C17 120.3(6) . .
C15 C16 H16 119.8 . .
C17 C16 H16 119.8 . .
C18 C17 C16 117.3(6) . .
C18 C17 H17 121.3 . .
C16 C17 H17 121.3 . .
N4 C18 C17 122.9(6) . .
N4 C18 H18 118.5 . .
C17 C18 H18 118.5 . .

loop_
_geom_bond_atom_site_label_1
_geom_bond_atom_site_label_2
_geom_bond_distance
_geom_bond_site_symmetry_2
Zn1 N1 2.068(3) .
Zn1 N4 2.075(5) .
Zn1 N3 2.077(5) .
Zn1 N2 2.257(3) .
Zn1 Cl1 2.2684(11) .
P1 F1A 1.48(3) .
P1 F1A 1.48(3) 2_765
P1 F2B 1.543(18) .
P1 F2B 1.543(18) 2_765
P1 F3 1.593(5) .
P1 F3 1.593(5) 2_765
P1 F1B 1.64(2) .
P1 F1B 1.64(2) 2_765
P1 F2A 1.64(4) 2_765
P1 F2A 1.64(4) .
P2 F6 1.597(5) .
P2 F7 1.598(3) 2_665
P2 F7 1.598(3) .
P2 F4 1.600(5) .
P2 F5 1.602(3) 2_665
P2 F5 1.602(3) .
N1 C1 1.343(5) .
N1 C5 1.346(6) .
N2 C7 1.459(8) .
N2 C6 1.462(6) .
N2 C13 1.474(6) .
N3 C8 1.344(7) .
N3 C12 1.350(7) .
N4 C18 1.349(7) .
N4 C14 1.352(6) .
C1 C2 1.376(6) .
C1 H1 0.9500 .
C2 C3 1.383(7) .
C2 H2 0.9500 .
C3 C4 1.383(7) .
C3 H3 0.9500 .
C4 C5 1.375(6) .
C4 H4 0.9500 .
C5 C6 1.517(6) .
C6 H6A 0.9900 .
C6 H6B 0.9900 .
C7 C8 1.509(7) .
C7 H7A 0.9900 .
C7 H7B 0.9900 .
C8 C9 1.388(8) .
C9 C10 1.379(8) .
C9 H9 0.9500 .
C10 C11 1.376(9) .
C10 H10 0.9500 .
C11 C12 1.369(10) .
C11 H11 0.9500 .
C12 H12 0.9500 .
C13 C14 1.512(7) .
C13 H13A 0.9900 .
C13 H13B 0.9900 .
C14 C15 1.378(7) .
C15 C16 1.379(8) .
C15 H15 0.9500 .
C16 C17 1.390(8) .
C16 H16 0.9500 .
C17 C18 1.376(9) .
C17 H17 0.9500 .
C18 H18 0.9500 .
